data_7041275
loop_
_publ_author_name
'Rigo, Massimo'
'Hettmanczyk, Lara'
'Heutz, Frank J. L.'
'Hohloch, Stephan'
'Lutz, Martin'
'Sarkar, Biprajit'
'M\"uller, Christian'

_publ_section_title
;
 Phosphinines versus mesoionic carbenes: a comparison of structurally
 related ligands in Au(i)-catalysis.
;
_journal_issue 1
_journal_name_full 'Dalton transactions (Cambridge, England : 2003)'
_journal_page_first 86
_journal_page_last 95
_journal_paper_doi 10.1039/c6dt03766f
_journal_volume 46
_journal_year 2016
_chemical_formula_moiety 'C26 H23 Au Cl P, C4 H8 O'
_chemical_formula_sum 'C30 H31 Au Cl O P'
_chemical_formula_weight 670.93
_space_group_crystal_system triclinic
_space_group_IT_number 2
_space_group_name_Hall '-P 1'
_space_group_name_H-M_alt 'P -1'
_symmetry_space_group_name_Hall '-P 1'
_symmetry_space_group_name_H-M 'P -1'
_atom_sites_solution_hydrogens geom
_atom_sites_solution_primary direct
_atom_sites_solution_secondary difmap
_audit_creation_method SHELXL-2014/7
_audit_update_record
;
2016-09-08 deposited with the CCDC.
2016-11-21 downloaded from the CCDC.
;
_cell_angle_alpha 109.0598(7)
_cell_angle_beta 91.5964(6)
_cell_angle_gamma 93.8629(5)
_cell_formula_units_Z 2
_cell_length_a 9.8535(1)
_cell_length_b 10.2395(1)
_cell_length_c 13.9713(2)
_cell_measurement_reflns_used 35535
_cell_measurement_temperature 150(2)
_cell_measurement_theta_max 27.48
_cell_measurement_theta_min 1.02
_cell_volume 1327.47(3)
_computing_cell_refinement HKL2000
_computing_data_collection 'Nonius COLLECT'
_computing_data_reduction 'HKL2000, denzox, Sadabs'
_computing_structure_refinement 'SHELXL-2014/7 (Sheldrick, 2014)'
_computing_structure_solution SHELXS-97
_diffrn_ambient_temperature 150(2)
_diffrn_measured_fraction_theta_full 0.994
_diffrn_measured_fraction_theta_max 0.992
_diffrn_measurement_device_type 'Nonius KappaCCD'
_diffrn_measurement_method '\f and \w scans'
_diffrn_radiation_type MoK\a
_diffrn_radiation_wavelength 0.71073
_diffrn_reflns_av_R_equivalents 0.0331
_diffrn_reflns_av_unetI/netI 0.0329
_diffrn_reflns_Laue_measured_fraction_full 0.994
_diffrn_reflns_Laue_measured_fraction_max 0.992
_diffrn_reflns_limit_h_max 12
_diffrn_reflns_limit_h_min -12
_diffrn_reflns_limit_k_max 12
_diffrn_reflns_limit_k_min -13
_diffrn_reflns_limit_l_max 18
_diffrn_reflns_limit_l_min -18
_diffrn_reflns_number 19592
_diffrn_reflns_point_group_measured_fraction_full 0.994
_diffrn_reflns_point_group_measured_fraction_max 0.992
_diffrn_reflns_theta_full 25.242
_diffrn_reflns_theta_max 27.517
_diffrn_reflns_theta_min 2.651
_diffrn_source 'rotating anode'
_exptl_absorpt_coefficient_mu 5.723
_exptl_absorpt_correction_T_max 0.4305
_exptl_absorpt_correction_T_min 0.1356
_exptl_absorpt_correction_type multi-scan
_exptl_absorpt_process_details SADABS-2006/1
_exptl_crystal_colour yellow
_exptl_crystal_density_diffrn 1.679
_exptl_crystal_description block
_exptl_crystal_F_000 660
_exptl_crystal_size_max 0.48
_exptl_crystal_size_mid 0.48
_exptl_crystal_size_min 0.21
_refine_diff_density_max 1.459
_refine_diff_density_min -1.280
_refine_diff_density_rms 0.098
_refine_ls_extinction_method none
_refine_ls_goodness_of_fit_ref 1.053
_refine_ls_hydrogen_treatment constr
_refine_ls_matrix_type full
_refine_ls_number_parameters 310
_refine_ls_number_reflns 6051
_refine_ls_number_restraints 0
_refine_ls_restrained_S_all 1.053
_refine_ls_R_factor_all 0.0273
_refine_ls_R_factor_gt 0.0236
_refine_ls_shift/su_max 0.002
_refine_ls_shift/su_mean 0.000
_refine_ls_structure_factor_coef Fsqd
_refine_ls_weighting_details 'w=1/[\s^2^(Fo^2^)+(0.0223P)^2^+1.3019P] where P=(Fo^2^+2Fc^2^)/3'
_refine_ls_weighting_scheme calc
_refine_ls_wR_factor_gt 0.0534
_refine_ls_wR_factor_ref 0.0547
_reflns_Friedel_coverage 0.000
_reflns_number_gt 5590
_reflns_number_total 6051
_reflns_threshold_expression 'I > 2\s(I)'
_cod_data_source_file c6dt03766f2.cif
_cod_data_source_block s4081a
_cod_depositor_comments 'Adding full bibliography for 7041274--7041275.cif.'
_cod_database_code 7041275
_shelx_shelxl_version_number 2014/7
_shelx_space_group_comment
;
The symmetry employed for this shelxl refinement is uniquely defined
by the following loop, which should always be used as a source of
symmetry information in preference to the above space-group names.
They are only intended as comments.
;

loop_
_space_group_symop_operation_xyz
'x, y, z'
'-x, -y, -z'

loop_
_atom_site_label
_atom_site_type_symbol
_atom_site_fract_x
_atom_site_fract_y
_atom_site_fract_z
_atom_site_U_iso_or_equiv
_atom_site_adp_type
_atom_site_occupancy
_atom_site_site_symmetry_order
_atom_site_calc_flag
_atom_site_refinement_flags_posn
_atom_site_refinement_flags_adp
Au1 Au 0.34267(2) 0.45443(2) 0.45164(2) 0.02437(5) Uani 1 1 d . .
Cl1 Cl 0.33789(9) 0.29076(8) 0.52872(6) 0.03650(18) Uani 1 1 d . .
P1 P 0.32725(8) 0.60933(8) 0.37410(5) 0.02254(15) Uani 1 1 d . .
C1 C 0.2417(3) 0.7557(3) 0.4198(2) 0.0223(6) Uani 1 1 d . .
C2 C 0.2152(3) 0.8398(3) 0.3619(2) 0.0230(6) Uani 1 1 d . .
C3 C 0.2625(3) 0.8140(3) 0.2635(2) 0.0228(6) Uani 1 1 d . .
C4 C 0.3335(3) 0.6986(3) 0.2153(2) 0.0238(6) Uani 1 1 d . .
H4 H 0.3605 0.6901 0.1489 0.029 Uiso 1 1 calc R U
C5 C 0.3687(3) 0.5957(3) 0.2526(2) 0.0228(6) Uani 1 1 d . .
C6 C 0.1914(3) 0.7838(3) 0.5248(2) 0.0244(6) Uani 1 1 d . .
C7 C 0.2604(3) 0.8856(3) 0.6071(2) 0.0257(6) Uani 1 1 d . .
C8 C 0.2091(3) 0.9125(3) 0.7042(2) 0.0302(7) Uani 1 1 d . .
C9 C 0.0916(4) 0.8380(4) 0.7150(2) 0.0353(7) Uani 1 1 d . .
H9 H 0.0560 0.8572 0.7802 0.042 Uiso 1 1 calc R U
C10 C 0.0250(3) 0.7374(4) 0.6343(3) 0.0366(8) Uani 1 1 d . .
H10 H -0.0552 0.6874 0.6441 0.044 Uiso 1 1 calc R U
C11 C 0.0745(3) 0.7083(3) 0.5382(2) 0.0316(7) Uani 1 1 d . .
H11 H 0.0293 0.6377 0.4821 0.038 Uiso 1 1 calc R U
C12 C 0.3869(4) 0.9645(3) 0.5930(2) 0.0350(7) Uani 1 1 d . .
H12A H 0.3655 1.0570 0.5940 0.052 Uiso 1 1 calc R U
H12B H 0.4238 0.9150 0.5278 0.052 Uiso 1 1 calc R U
H12C H 0.4544 0.9732 0.6480 0.052 Uiso 1 1 calc R U
C13 C 0.2809(5) 1.0211(4) 0.7948(3) 0.0479(10) Uani 1 1 d . .
H13A H 0.2280 1.0307 0.8547 0.072 Uiso 1 1 calc R U
H13B H 0.2901 1.1100 0.7823 0.072 Uiso 1 1 calc R U
H13C H 0.3715 0.9933 0.8064 0.072 Uiso 1 1 calc R U
C14 C 0.1258(3) 0.9568(3) 0.4051(2) 0.0292(7) Uani 1 1 d . .
H14A H 0.0589 0.9299 0.4472 0.044 Uiso 1 1 calc R U
H14B H 0.0784 0.9769 0.3495 0.044 Uiso 1 1 calc R U
H14C H 0.1822 1.0396 0.4466 0.044 Uiso 1 1 calc R U
C15 C 0.2353(3) 0.9079(3) 0.2045(2) 0.0244(6) Uani 1 1 d . .
C16 C 0.1684(3) 0.8554(3) 0.1093(2) 0.0289(7) Uani 1 1 d . .
H16 H 0.1381 0.7598 0.0828 0.035 Uiso 1 1 calc R U
C17 C 0.1455(3) 0.9410(4) 0.0527(2) 0.0339(7) Uani 1 1 d . .
H17 H 0.0989 0.9040 -0.0120 0.041 Uiso 1 1 calc R U
C18 C 0.1899(3) 1.0795(4) 0.0895(3) 0.0339(7) Uani 1 1 d . .
H18 H 0.1745 1.1378 0.0502 0.041 Uiso 1 1 calc R U
C19 C 0.2570(3) 1.1333(3) 0.1842(3) 0.0341(7) Uani 1 1 d . .
H19 H 0.2883 1.2287 0.2098 0.041 Uiso 1 1 calc R U
C20 C 0.2785(3) 1.0483(3) 0.2413(2) 0.0299(7) Uani 1 1 d . .
H20 H 0.3233 1.0863 0.3067 0.036 Uiso 1 1 calc R U
C21 C 0.4372(3) 0.4747(3) 0.1907(2) 0.0238(6) Uani 1 1 d . .
C22 C 0.3997(3) 0.4148(3) 0.0876(2) 0.0292(7) Uani 1 1 d . .
H22 H 0.3329 0.4541 0.0576 0.035 Uiso 1 1 calc R U
C23 C 0.4591(4) 0.2987(3) 0.0288(2) 0.0354(7) Uani 1 1 d . .
H23 H 0.4319 0.2580 -0.0410 0.043 Uiso 1 1 calc R U
C24 C 0.5575(4) 0.2419(3) 0.0712(3) 0.0390(8) Uani 1 1 d . .
H24 H 0.5983 0.1624 0.0306 0.047 Uiso 1 1 calc R U
C25 C 0.5967(3) 0.3009(3) 0.1727(3) 0.0368(8) Uani 1 1 d . .
H25 H 0.6644 0.2615 0.2018 0.044 Uiso 1 1 calc R U
C26 C 0.5380(3) 0.4171(3) 0.2322(2) 0.0294(6) Uani 1 1 d . .
H26 H 0.5666 0.4579 0.3018 0.035 Uiso 1 1 calc R U
O1 O 0.8664(5) 0.4899(5) 0.0737(3) 0.0973(13) Uani 1 1 d . .
C27 C 0.8209(6) 0.6141(6) 0.1305(4) 0.0757(15) Uani 1 1 d . .
H27A H 0.7204 0.6045 0.1323 0.091 Uiso 1 1 calc R U
H27B H 0.8456 0.6856 0.0991 0.091 Uiso 1 1 calc R U
C28 C 0.8803(6) 0.6558(6) 0.2309(4) 0.0734(14) Uani 1 1 d . .
H28A H 0.8101 0.6881 0.2807 0.088 Uiso 1 1 calc R U
H28B H 0.9517 0.7326 0.2411 0.088 Uiso 1 1 calc R U
C29 C 0.9393(7) 0.5361(6) 0.2442(4) 0.0874(19) Uani 1 1 d . .
H29A H 0.8775 0.4889 0.2795 0.105 Uiso 1 1 calc R U
H29B H 1.0282 0.5630 0.2829 0.105 Uiso 1 1 calc R U
C30 C 0.9559(7) 0.4449(6) 0.1357(5) 0.0908(18) Uani 1 1 d . .
H30A H 1.0512 0.4550 0.1168 0.109 Uiso 1 1 calc R U
H30B H 0.9319 0.3463 0.1277 0.109 Uiso 1 1 calc R U

loop_
_atom_site_aniso_label
_atom_site_aniso_U_11
_atom_site_aniso_U_22
_atom_site_aniso_U_33
_atom_site_aniso_U_23
_atom_site_aniso_U_13
_atom_site_aniso_U_12
Au1 0.03204(7) 0.02190(7) 0.02028(6) 0.00788(4) 0.00009(4) 0.00553(4)
Cl1 0.0501(5) 0.0280(4) 0.0356(4) 0.0181(3) -0.0076(3) -0.0025(3)
P1 0.0300(4) 0.0224(4) 0.0171(3) 0.0077(3) 0.0029(3) 0.0088(3)
C1 0.0252(14) 0.0227(14) 0.0181(12) 0.0044(11) 0.0020(10) 0.0064(11)
C2 0.0259(14) 0.0238(14) 0.0188(13) 0.0060(11) 0.0007(11) 0.0046(11)
C3 0.0266(15) 0.0227(14) 0.0192(13) 0.0069(11) -0.0003(11) 0.0038(11)
C4 0.0266(15) 0.0270(15) 0.0184(13) 0.0076(11) 0.0036(11) 0.0051(12)
C5 0.0235(14) 0.0257(15) 0.0191(13) 0.0064(11) 0.0033(11) 0.0051(11)
C6 0.0290(15) 0.0235(14) 0.0237(14) 0.0100(11) 0.0030(11) 0.0100(12)
C7 0.0324(16) 0.0237(15) 0.0227(14) 0.0087(11) 0.0020(12) 0.0090(12)
C8 0.0399(18) 0.0300(16) 0.0238(14) 0.0107(12) 0.0048(13) 0.0141(14)
C9 0.0425(19) 0.044(2) 0.0240(15) 0.0150(14) 0.0083(13) 0.0155(16)
C10 0.0309(17) 0.048(2) 0.0416(19) 0.0283(16) 0.0099(14) 0.0037(15)
C11 0.0329(17) 0.0352(17) 0.0301(16) 0.0152(13) 0.0043(13) 0.0034(14)
C12 0.0416(19) 0.0316(17) 0.0295(16) 0.0082(13) -0.0034(14) -0.0014(14)
C13 0.073(3) 0.040(2) 0.0259(17) 0.0040(15) 0.0007(17) 0.0066(19)
C14 0.0397(18) 0.0274(16) 0.0237(14) 0.0099(12) 0.0094(12) 0.0134(13)
C15 0.0260(15) 0.0297(15) 0.0219(13) 0.0121(12) 0.0074(11) 0.0110(12)
C16 0.0384(17) 0.0267(15) 0.0212(14) 0.0065(12) 0.0013(12) 0.0069(13)
C17 0.0420(19) 0.0423(19) 0.0220(15) 0.0142(13) 0.0034(13) 0.0161(15)
C18 0.0392(18) 0.0398(19) 0.0332(17) 0.0234(15) 0.0097(14) 0.0153(15)
C19 0.0357(18) 0.0304(17) 0.0423(18) 0.0202(14) 0.0040(14) 0.0018(14)
C20 0.0323(16) 0.0309(16) 0.0277(15) 0.0114(13) -0.0011(12) 0.0026(13)
C21 0.0263(15) 0.0237(14) 0.0224(13) 0.0078(11) 0.0072(11) 0.0051(12)
C22 0.0367(17) 0.0284(16) 0.0221(14) 0.0067(12) 0.0049(12) 0.0061(13)
C23 0.0409(19) 0.0337(17) 0.0269(15) 0.0021(13) 0.0127(14) 0.0046(15)
C24 0.0361(18) 0.0303(17) 0.047(2) 0.0039(15) 0.0198(15) 0.0127(14)
C25 0.0289(17) 0.0332(18) 0.049(2) 0.0131(15) 0.0066(14) 0.0097(14)
C26 0.0287(16) 0.0282(16) 0.0317(16) 0.0094(13) 0.0026(12) 0.0083(13)
O1 0.130(4) 0.097(3) 0.058(2) 0.016(2) -0.005(2) 0.023(3)
C27 0.089(4) 0.082(4) 0.053(3) 0.016(3) -0.009(3) 0.025(3)
C28 0.087(4) 0.073(3) 0.050(3) 0.008(2) 0.005(2) 0.000(3)
C29 0.104(4) 0.083(4) 0.076(4) 0.040(3) -0.047(3) -0.032(3)
C30 0.098(5) 0.074(4) 0.099(5) 0.023(3) -0.004(4) 0.027(3)

loop_
_atom_type_symbol
_atom_type_description
_atom_type_scat_dispersion_real
_atom_type_scat_dispersion_imag
_atom_type_scat_source
C C 0.0033 0.0016 'International Tables Vol C Tables 4.2.6.8 and 6.1.1.4'
H H 0.0000 0.0000 'International Tables Vol C Tables 4.2.6.8 and 6.1.1.4'
Au Au -2.0133 8.8022 'International Tables Vol C Tables 4.2.6.8 and 6.1.1.4'
Cl Cl 0.1484 0.1585 'International Tables Vol C Tables 4.2.6.8 and 6.1.1.4'
O O 0.0106 0.0060 'International Tables Vol C Tables 4.2.6.8 and 6.1.1.4'
P P 0.1023 0.0942 'International Tables Vol C Tables 4.2.6.8 and 6.1.1.4'

loop_
_geom_angle_atom_site_label_1
_geom_angle_atom_site_label_2
_geom_angle_atom_site_label_3
_geom_angle
_geom_angle_site_symmetry_3
P1 Au1 Cl1 174.82(3) .
P1 Au1 Au1 98.29(2) 2_666
Cl1 Au1 Au1 86.79(2) 2_666
C1 P1 C5 107.26(14) .
C1 P1 Au1 123.67(10) .
C5 P1 Au1 128.20(10) .
C2 C1 C6 122.1(2) .
C2 C1 P1 122.2(2) .
C6 C1 P1 115.7(2) .
C1 C2 C3 122.3(3) .
C1 C2 C14 117.8(2) .
C3 C2 C14 119.9(3) .
C4 C3 C2 122.5(3) .
C4 C3 C15 116.6(2) .
C2 C3 C15 121.0(2) .
C5 C4 C3 127.7(3) .
C5 C4 H4 116.1 .
C3 C4 H4 116.1 .
C4 C5 C21 122.0(2) .
C4 C5 P1 118.0(2) .
C21 C5 P1 120.0(2) .
C11 C6 C7 120.8(3) .
C11 C6 C1 119.1(3) .
C7 C6 C1 120.0(3) .
C6 C7 C8 118.9(3) .
C6 C7 C12 120.8(3) .
C8 C7 C12 120.3(3) .
C9 C8 C7 119.0(3) .
C9 C8 C13 120.5(3) .
C7 C8 C13 120.5(3) .
C10 C9 C8 121.9(3) .
C10 C9 H9 119.1 .
C8 C9 H9 119.1 .
C9 C10 C11 120.1(3) .
C9 C10 H10 120.0 .
C11 C10 H10 120.0 .
C10 C11 C6 119.3(3) .
C10 C11 H11 120.3 .
C6 C11 H11 120.3 .
C7 C12 H12A 109.5 .
C7 C12 H12B 109.5 .
H12A C12 H12B 109.5 .
C7 C12 H12C 109.5 .
H12A C12 H12C 109.5 .
H12B C12 H12C 109.5 .
C8 C13 H13A 109.5 .
C8 C13 H13B 109.5 .
H13A C13 H13B 109.5 .
C8 C13 H13C 109.5 .
H13A C13 H13C 109.5 .
H13B C13 H13C 109.5 .
C2 C14 H14A 109.5 .
C2 C14 H14B 109.5 .
H14A C14 H14B 109.5 .
C2 C14 H14C 109.5 .
H14A C14 H14C 109.5 .
H14B C14 H14C 109.5 .
C16 C15 C20 118.4(3) .
C16 C15 C3 120.1(3) .
C20 C15 C3 121.4(3) .
C17 C16 C15 120.6(3) .
C17 C16 H16 119.7 .
C15 C16 H16 119.7 .
C18 C17 C16 120.5(3) .
C18 C17 H17 119.8 .
C16 C17 H17 119.8 .
C17 C18 C19 119.6(3) .
C17 C18 H18 120.2 .
C19 C18 H18 120.2 .
C20 C19 C18 120.1(3) .
C20 C19 H19 120.0 .
C18 C19 H19 120.0 .
C19 C20 C15 120.8(3) .
C19 C20 H20 119.6 .
C15 C20 H20 119.6 .
C26 C21 C22 118.5(3) .
C26 C21 C5 122.0(3) .
C22 C21 C5 119.5(3) .
C23 C22 C21 120.6(3) .
C23 C22 H22 119.7 .
C21 C22 H22 119.7 .
C24 C23 C22 120.2(3) .
C24 C23 H23 119.9 .
C22 C23 H23 119.9 .
C23 C24 C25 119.9(3) .
C23 C24 H24 120.1 .
C25 C24 H24 120.1 .
C24 C25 C26 120.4(3) .
C24 C25 H25 119.8 .
C26 C25 H25 119.8 .
C25 C26 C21 120.4(3) .
C25 C26 H26 119.8 .
C21 C26 H26 119.8 .
C27 O1 C30 109.0(4) .
O1 C27 C28 110.0(4) .
O1 C27 H27A 109.7 .
C28 C27 H27A 109.7 .
O1 C27 H27B 109.7 .
C28 C27 H27B 109.7 .
H27A C27 H27B 108.2 .
C27 C28 C29 107.4(4) .
C27 C28 H28A 110.2 .
C29 C28 H28A 110.2 .
C27 C28 H28B 110.2 .
C29 C28 H28B 110.2 .
H28A C28 H28B 108.5 .
C28 C29 C30 102.6(4) .
C28 C29 H29A 111.2 .
C30 C29 H29A 111.2 .
C28 C29 H29B 111.2 .
C30 C29 H29B 111.2 .
H29A C29 H29B 109.2 .
O1 C30 C29 106.4(5) .
O1 C30 H30A 110.5 .
C29 C30 H30A 110.5 .
O1 C30 H30B 110.5 .
C29 C30 H30B 110.5 .
H30A C30 H30B 108.6 .

loop_
_geom_bond_atom_site_label_1
_geom_bond_atom_site_label_2
_geom_bond_distance
_geom_bond_site_symmetry_2
Au1 P1 2.2040(7) .
Au1 Cl1 2.2674(8) .
Au1 Au1 3.2960(2) 2_666
P1 C1 1.715(3) .
P1 C5 1.721(3) .
C1 C2 1.391(4) .
C1 C6 1.504(4) .
C2 C3 1.412(4) .
C2 C14 1.508(4) .
C3 C4 1.399(4) .
C3 C15 1.489(4) .
C4 C5 1.379(4) .
C4 H4 0.9500 .
C5 C21 1.477(4) .
C6 C11 1.395(4) .
C6 C7 1.396(4) .
C7 C8 1.409(4) .
C7 C12 1.491(5) .
C8 C9 1.383(5) .
C8 C13 1.505(5) .
C9 C10 1.368(5) .
C9 H9 0.9500 .
C10 C11 1.387(4) .
C10 H10 0.9500 .
C11 H11 0.9500 .
C12 H12A 0.9800 .
C12 H12B 0.9800 .
C12 H12C 0.9800 .
C13 H13A 0.9800 .
C13 H13B 0.9800 .
C13 H13C 0.9800 .
C14 H14A 0.9800 .
C14 H14B 0.9800 .
C14 H14C 0.9800 .
C15 C16 1.388(4) .
C15 C20 1.391(4) .
C16 C17 1.384(4) .
C16 H16 0.9500 .
C17 C18 1.376(5) .
C17 H17 0.9500 .
C18 C19 1.384(5) .
C18 H18 0.9500 .
C19 C20 1.382(4) .
C19 H19 0.9500 .
C20 H20 0.9500 .
C21 C26 1.393(4) .
C21 C22 1.396(4) .
C22 C23 1.383(4) .
C22 H22 0.9500 .
C23 C24 1.377(5) .
C23 H23 0.9500 .
C24 C25 1.380(5) .
C24 H24 0.9500 .
C25 C26 1.384(4) .
C25 H25 0.9500 .
C26 H26 0.9500 .
O1 C27 1.373(6) .
O1 C30 1.418(7) .
C27 C28 1.422(6) .
C27 H27A 0.9900 .
C27 H27B 0.9900 .
C28 C29 1.453(8) .
C28 H28A 0.9900 .
C28 H28B 0.9900 .
C29 C30 1.519(8) .
C29 H29A 0.9900 .
C29 H29B 0.9900 .
C30 H30A 0.9900 .
C30 H30B 0.9900 .

loop_
_geom_torsion_atom_site_label_1
_geom_torsion_atom_site_label_2
_geom_torsion_atom_site_label_3
_geom_torsion_atom_site_label_4
_geom_torsion
C5 P1 C1 C2 0.6(3)
Au1 P1 C1 C2 -169.5(2)
C5 P1 C1 C6 177.8(2)
Au1 P1 C1 C6 7.8(3)
C6 C1 C2 C3 179.8(3)
P1 C1 C2 C3 -3.1(4)
C6 C1 C2 C14 -3.8(4)
P1 C1 C2 C14 173.3(2)
C1 C2 C3 C4 3.3(5)
C14 C2 C3 C4 -173.1(3)
C1 C2 C3 C15 -178.5(3)
C14 C2 C3 C15 5.2(4)
C2 C3 C4 C5 -0.4(5)
C15 C3 C4 C5 -178.7(3)
C3 C4 C5 C21 176.4(3)
C3 C4 C5 P1 -2.2(4)
C1 P1 C5 C4 1.9(3)
Au1 P1 C5 C4 171.39(18)
C1 P1 C5 C21 -176.7(2)
Au1 P1 C5 C21 -7.2(3)
C2 C1 C6 C11 99.7(4)
P1 C1 C6 C11 -77.6(3)
C2 C1 C6 C7 -79.4(4)
P1 C1 C6 C7 103.3(3)
C11 C6 C7 C8 -0.8(4)
C1 C6 C7 C8 178.3(3)
C11 C6 C7 C12 178.8(3)
C1 C6 C7 C12 -2.1(4)
C6 C7 C8 C9 -0.5(4)
C12 C7 C8 C9 179.9(3)
C6 C7 C8 C13 179.7(3)
C12 C7 C8 C13 0.1(4)
C7 C8 C9 C10 1.1(5)
C13 C8 C9 C10 -179.1(3)
C8 C9 C10 C11 -0.5(5)
C9 C10 C11 C6 -0.8(5)
C7 C6 C11 C10 1.4(5)
C1 C6 C11 C10 -177.7(3)
C4 C3 C15 C16 55.0(4)
C2 C3 C15 C16 -123.3(3)
C4 C3 C15 C20 -123.3(3)
C2 C3 C15 C20 58.3(4)
C20 C15 C16 C17 0.0(4)
C3 C15 C16 C17 -178.4(3)
C15 C16 C17 C18 0.6(5)
C16 C17 C18 C19 -0.5(5)
C17 C18 C19 C20 -0.3(5)
C18 C19 C20 C15 1.0(5)
C16 C15 C20 C19 -0.8(5)
C3 C15 C20 C19 177.6(3)
C4 C5 C21 C26 142.3(3)
P1 C5 C21 C26 -39.1(4)
C4 C5 C21 C22 -38.2(4)
P1 C5 C21 C22 140.4(3)
C26 C21 C22 C23 1.7(5)
C5 C21 C22 C23 -177.9(3)
C21 C22 C23 C24 -0.9(5)
C22 C23 C24 C25 0.2(5)
C23 C24 C25 C26 -0.2(5)
C24 C25 C26 C21 1.0(5)
C22 C21 C26 C25 -1.7(5)
C5 C21 C26 C25 177.8(3)
C30 O1 C27 C28 0.8(7)
O1 C27 C28 C29 -14.4(7)
C27 C28 C29 C30 20.7(7)
C27 O1 C30 C29 12.4(7)
C28 C29 C30 O1 -20.2(7)
